data_4023767
loop_
_publ_author_name
'Detian Gao'
'Huimin Zhai'
'Masood Parvez'
'Thomas G. Back'

_publ_section_title
;
 1,3-Dipolar Cycloadditions of Acetylenic Sulfones in Solution
 and on Solid Supports
;
_journal_name_full 'Journal of Organic Chemistry'
_journal_page_first 8057
_journal_page_last 8068
_journal_paper_doi 10.1021/jo801621d
_journal_volume 73
_journal_year 2008
_chemical_formula_sum 'C20 H23 N3 O3 S'
_chemical_formula_weight 385.47
_chemical_name_systematic
;
 ?
;
_space_group_IT_number 14
_symmetry_cell_setting monoclinic
_symmetry_space_group_name_Hall '-P 2yn'
_symmetry_space_group_name_H-M 'P 1 21/n 1'
_atom_sites_solution_hydrogens geom
_atom_sites_solution_primary direct
_atom_sites_solution_secondary difmap
_audit_creation_method SHELXL-97
_cell_angle_alpha 90.00
_cell_angle_beta 107.790(17)
_cell_angle_gamma 90.00
_cell_formula_units_Z 4
_cell_length_a 15.325(8)
_cell_length_b 7.976(2)
_cell_length_c 16.450(7)
_cell_measurement_temperature 173(2)
_cell_volume 1914.6(14)
_computing_structure_refinement 'SHELXL-97 (Sheldrick, 1997)'
_diffrn_ambient_temperature 173(2)
_diffrn_measured_fraction_theta_full 0.992
_diffrn_measured_fraction_theta_max 0.992
_diffrn_radiation_monochromator graphite
_diffrn_radiation_source 'fine-focus sealed tube'
_diffrn_radiation_type MoK\a
_diffrn_radiation_wavelength 0.71073
_diffrn_reflns_av_R_equivalents 0.0444
_diffrn_reflns_av_sigmaI/netI 0.0607
_diffrn_reflns_limit_h_max 19
_diffrn_reflns_limit_h_min -19
_diffrn_reflns_limit_k_max 9
_diffrn_reflns_limit_k_min -10
_diffrn_reflns_limit_l_max 21
_diffrn_reflns_limit_l_min -21
_diffrn_reflns_number 7693
_diffrn_reflns_theta_full 27.50
_diffrn_reflns_theta_max 27.50
_diffrn_reflns_theta_min 3.18
_exptl_absorpt_coefficient_mu 0.195
_exptl_absorpt_correction_T_max 0.9770
_exptl_absorpt_correction_T_min 0.9621
_exptl_absorpt_correction_type none
_exptl_crystal_density_diffrn 1.337
_exptl_crystal_density_method 'not measured'
_exptl_crystal_F_000 816
_exptl_crystal_size_max 0.20
_exptl_crystal_size_mid 0.18
_exptl_crystal_size_min 0.12
_refine_diff_density_max 0.265
_refine_diff_density_min -0.371
_refine_diff_density_rms 0.052
_refine_ls_extinction_method none
_refine_ls_goodness_of_fit_ref 1.022
_refine_ls_hydrogen_treatment mixed
_refine_ls_matrix_type full
_refine_ls_number_parameters 246
_refine_ls_number_reflns 4377
_refine_ls_number_restraints 0
_refine_ls_restrained_S_all 1.022
_refine_ls_R_factor_all 0.0795
_refine_ls_R_factor_gt 0.0466
_refine_ls_shift/su_max 0.000
_refine_ls_shift/su_mean 0.000
_refine_ls_structure_factor_coef Fsqd
_refine_ls_weighting_details 'calc w=1/[\s^2^(Fo^2^)+(0.0460P)^2^+0.5600P] where P=(Fo^2^+2Fc^2^)/3'
_refine_ls_weighting_scheme calc
_refine_ls_wR_factor_gt 0.0984
_refine_ls_wR_factor_ref 0.1127
_reflns_number_gt 3077
_reflns_number_total 4377
_reflns_threshold_expression >2sigma(I)
_cod_data_source_file jo801621d_si_001.cif
_cod_data_source_block t2
_cod_original_sg_symbol_H-M 'P 21/n'
_cod_database_code 4023767

loop_
_symmetry_equiv_pos_as_xyz
'x, y, z'
'-x+1/2, y+1/2, -z+1/2'
'-x, -y, -z'
'x-1/2, -y-1/2, z-1/2'

loop_
_atom_site_label
_atom_site_type_symbol
_atom_site_fract_x
_atom_site_fract_y
_atom_site_fract_z
_atom_site_U_iso_or_equiv
_atom_site_adp_type
_atom_site_occupancy
_atom_site_symmetry_multiplicity
_atom_site_calc_flag
_atom_site_refinement_flags
_atom_site_disorder_assembly
_atom_site_disorder_group
S1 S 0.50896(4) 0.15329(5) 0.24679(3) 0.02860(15) Uani 1 1 d . . .
O1 O 0.55337(10) -0.00709(15) 0.25466(8) 0.0399(4) Uani 1 1 d . . .
O2 O 0.43435(10) 0.17723(18) 0.28108(8) 0.0373(4) Uani 1 1 d . . .
O3 O 0.32174(9) 0.49412(15) -0.14576(8) 0.0337(3) Uani 1 1 d . . .
H03 H 0.2738 0.4362 -0.1621 0.050 Uiso 1 1 calc R . .
N1 N 0.67018(11) 0.52475(18) 0.33864(9) 0.0265(4) Uani 1 1 d . . .
N2 N 0.73151(11) 0.40059(19) 0.34184(10) 0.0307(4) Uani 1 1 d . . .
N3 N 0.68436(11) 0.26458(19) 0.31352(9) 0.0304(4) Uani 1 1 d . . .
C1 C 0.78086(14) 0.6207(3) 0.52254(12) 0.0343(5) Uani 1 1 d . . .
H1 H 0.8181 0.5421 0.5051 0.041 Uiso 1 1 calc R . .
C2 C 0.78971(16) 0.6391(3) 0.60846(13) 0.0453(6) Uani 1 1 d . . .
H2 H 0.8336 0.5743 0.6498 0.054 Uiso 1 1 calc R . .
C3 C 0.73485(17) 0.7511(3) 0.63398(13) 0.0469(6) Uani 1 1 d . . .
H3 H 0.7403 0.7621 0.6928 0.056 Uiso 1 1 calc R . .
C4 C 0.67227(17) 0.8469(3) 0.57444(14) 0.0439(6) Uani 1 1 d . . .
H4 H 0.6346 0.9241 0.5923 0.053 Uiso 1 1 calc R . .
C5 C 0.66394(15) 0.8313(2) 0.48836(13) 0.0354(5) Uani 1 1 d . . .
H5 H 0.6213 0.8991 0.4475 0.042 Uiso 1 1 calc R . .
C6 C 0.71777(13) 0.7168(2) 0.46180(12) 0.0273(4) Uani 1 1 d . . .
C7 C 0.70537(14) 0.6931(2) 0.36770(12) 0.0297(4) Uani 1 1 d . . .
H7A H 0.6621 0.7784 0.3346 0.036 Uiso 1 1 calc R . .
H7B H 0.7649 0.7098 0.3570 0.036 Uiso 1 1 calc R . .
C8 C 0.58261(13) 0.4692(2) 0.30888(10) 0.0240(4) Uani 1 1 d . . .
C9 C 0.59350(13) 0.3016(2) 0.29308(11) 0.0258(4) Uani 1 1 d . . .
C10 C 0.50021(13) 0.5759(2) 0.30052(11) 0.0283(4) Uani 1 1 d . . .
H10A H 0.4488 0.5343 0.2522 0.034 Uiso 1 1 calc R . .
H10B H 0.5137 0.6923 0.2872 0.034 Uiso 1 1 calc R . .
C11 C 0.47097(13) 0.5765(2) 0.38153(11) 0.0293(4) Uani 1 1 d . . .
H11A H 0.4524 0.4616 0.3920 0.035 Uiso 1 1 calc R . .
H11B H 0.5241 0.6085 0.4307 0.035 Uiso 1 1 calc R . .
C12 C 0.39255(15) 0.6957(3) 0.37628(13) 0.0388(5) Uani 1 1 d . . .
H12A H 0.3362 0.6525 0.3341 0.047 Uiso 1 1 calc R . .
H12B H 0.4066 0.8064 0.3561 0.047 Uiso 1 1 calc R . .
C13 C 0.37553(16) 0.7166(3) 0.46227(14) 0.0440(6) Uani 1 1 d . . .
H13A H 0.3220 0.7887 0.4555 0.053 Uiso 1 1 calc R . .
H13B H 0.4294 0.7681 0.5030 0.053 Uiso 1 1 calc R . .
H13C H 0.3643 0.6066 0.4837 0.053 Uiso 1 1 calc R . .
C14 C 0.47188(13) 0.2123(2) 0.13842(11) 0.0237(4) Uani 1 1 d . . .
C15 C 0.39347(13) 0.3091(2) 0.10706(12) 0.0278(4) Uani 1 1 d . . .
H15 H 0.3570 0.3367 0.1427 0.033 Uiso 1 1 calc R . .
C16 C 0.36875(13) 0.3654(2) 0.02313(11) 0.0269(4) Uani 1 1 d . . .
H16 H 0.3151 0.4314 0.0013 0.032 Uiso 1 1 calc R . .
C17 C 0.42183(13) 0.3258(2) -0.02904(11) 0.0239(4) Uani 1 1 d . . .
C18 C 0.49951(14) 0.2274(2) 0.00361(12) 0.0286(4) Uani 1 1 d . . .
H18 H 0.5357 0.1990 -0.0321 0.034 Uiso 1 1 calc R . .
C19 C 0.52542(13) 0.1699(2) 0.08700(11) 0.0277(4) Uani 1 1 d . . .
H19 H 0.5787 0.1028 0.1086 0.033 Uiso 1 1 calc R . .
C20 C 0.39880(14) 0.3872(2) -0.12002(11) 0.0297(4) Uani 1 1 d . . .
H20A H 0.4525 0.4477 -0.1268 0.036 Uiso 1 1 calc R . .
H20B H 0.3875 0.2889 -0.1586 0.036 Uiso 1 1 calc R . .

loop_
_atom_site_aniso_label
_atom_site_aniso_U_11
_atom_site_aniso_U_22
_atom_site_aniso_U_33
_atom_site_aniso_U_23
_atom_site_aniso_U_13
_atom_site_aniso_U_12
S1 0.0362(3) 0.0229(2) 0.0243(2) 0.00355(18) 0.0055(2) -0.0024(2)
O1 0.0551(10) 0.0212(7) 0.0365(8) 0.0053(6) 0.0036(7) 0.0032(6)
O2 0.0389(9) 0.0462(8) 0.0301(7) 0.0040(6) 0.0152(7) -0.0077(7)
O3 0.0329(8) 0.0298(7) 0.0328(7) 0.0058(6) 0.0018(6) -0.0013(6)
N1 0.0300(9) 0.0250(8) 0.0230(8) -0.0002(6) 0.0059(7) 0.0022(7)
N2 0.0302(10) 0.0289(8) 0.0305(8) -0.0012(7) 0.0052(7) 0.0045(7)
N3 0.0324(10) 0.0268(8) 0.0275(8) -0.0003(6) 0.0026(7) 0.0040(7)
C1 0.0272(11) 0.0386(11) 0.0345(10) -0.0027(9) 0.0054(9) 0.0003(9)
C2 0.0404(14) 0.0564(14) 0.0325(11) 0.0000(10) 0.0013(10) 0.0010(11)
C3 0.0545(16) 0.0564(14) 0.0299(11) -0.0090(10) 0.0132(11) -0.0093(12)
C4 0.0530(15) 0.0382(12) 0.0473(13) -0.0105(10) 0.0254(12) -0.0031(11)
C5 0.0395(13) 0.0281(10) 0.0390(11) 0.0000(8) 0.0126(10) 0.0014(9)
C6 0.0278(11) 0.0235(9) 0.0307(10) -0.0040(8) 0.0091(8) -0.0078(8)
C7 0.0330(12) 0.0237(9) 0.0310(10) 0.0011(8) 0.0076(8) -0.0046(8)
C8 0.0273(10) 0.0262(9) 0.0177(8) 0.0028(7) 0.0057(7) 0.0007(8)
C9 0.0296(11) 0.0256(9) 0.0200(8) 0.0017(7) 0.0044(8) 0.0016(8)
C10 0.0319(11) 0.0240(9) 0.0275(9) 0.0030(7) 0.0070(8) 0.0030(8)
C11 0.0298(11) 0.0279(9) 0.0301(10) 0.0019(8) 0.0091(8) 0.0027(8)
C12 0.0381(13) 0.0406(11) 0.0403(11) 0.0068(9) 0.0156(10) 0.0110(10)
C13 0.0419(14) 0.0441(12) 0.0506(13) 0.0043(10) 0.0211(11) 0.0116(10)
C14 0.0267(10) 0.0199(8) 0.0224(8) 0.0010(7) 0.0045(8) -0.0030(7)
C15 0.0248(11) 0.0304(10) 0.0283(9) -0.0024(8) 0.0083(8) -0.0021(8)
C16 0.0219(10) 0.0279(9) 0.0292(9) 0.0016(8) 0.0054(8) 0.0024(8)
C17 0.0250(10) 0.0210(8) 0.0239(9) -0.0019(7) 0.0045(8) -0.0054(7)
C18 0.0306(11) 0.0283(10) 0.0284(9) -0.0024(8) 0.0111(8) 0.0025(8)
C19 0.0264(10) 0.0251(9) 0.0286(9) -0.0004(7) 0.0040(8) 0.0048(8)
C20 0.0307(11) 0.0298(10) 0.0274(9) 0.0024(8) 0.0070(8) -0.0028(8)

loop_
_atom_type_symbol
_atom_type_description
_atom_type_scat_dispersion_real
_atom_type_scat_dispersion_imag
_atom_type_scat_source
C C 0.0033 0.0016 'International Tables Vol C Tables 4.2.6.8 and 6.1.1.4'
H H 0.0000 0.0000 'International Tables Vol C Tables 4.2.6.8 and 6.1.1.4'
N N 0.0061 0.0033 'International Tables Vol C Tables 4.2.6.8 and 6.1.1.4'
O O 0.0106 0.0060 'International Tables Vol C Tables 4.2.6.8 and 6.1.1.4'
S S 0.1246 0.1234 'International Tables Vol C Tables 4.2.6.8 and 6.1.1.4'

loop_
_geom_angle_atom_site_label_1
_geom_angle_atom_site_label_2
_geom_angle_atom_site_label_3
_geom_angle
_geom_angle_site_symmetry_1
_geom_angle_site_symmetry_3
_geom_angle_publ_flag
O2 S1 O1 119.74(9) . . ?
O2 S1 C9 108.22(9) . . ?
O1 S1 C9 107.20(9) . . ?
O2 S1 C14 108.24(9) . . ?
O1 S1 C14 109.06(9) . . ?
C9 S1 C14 103.13(8) . . ?
C20 O3 H03 109.5 . . ?
C8 N1 N2 111.94(15) . . ?
C8 N1 C7 129.81(16) . . ?
N2 N1 C7 118.24(16) . . ?
N3 N2 N1 106.93(15) . . ?
N2 N3 C9 108.69(15) . . ?
C2 C1 C6 120.4(2) . . ?
C2 C1 H1 119.8 . . ?
C6 C1 H1 119.8 . . ?
C3 C2 C1 120.0(2) . . ?
C3 C2 H2 120.0 . . ?
C1 C2 H2 120.0 . . ?
C4 C3 C2 120.1(2) . . ?
C4 C3 H3 119.9 . . ?
C2 C3 H3 119.9 . . ?
C3 C4 C5 120.3(2) . . ?
C3 C4 H4 119.9 . . ?
C5 C4 H4 119.9 . . ?
C4 C5 C6 120.13(19) . . ?
C4 C5 H5 119.9 . . ?
C6 C5 H5 119.9 . . ?
C5 C6 C1 119.11(18) . . ?
C5 C6 C7 120.23(17) . . ?
C1 C6 C7 120.63(18) . . ?
N1 C7 C6 111.44(14) . . ?
N1 C7 H7A 109.3 . . ?
C6 C7 H7A 109.3 . . ?
N1 C7 H7B 109.3 . . ?
C6 C7 H7B 109.3 . . ?
H7A C7 H7B 108.0 . . ?
N1 C8 C9 102.78(16) . . ?
N1 C8 C10 124.27(16) . . ?
C9 C8 C10 132.93(17) . . ?
N3 C9 C8 109.66(16) . . ?
N3 C9 S1 121.81(13) . . ?
C8 C9 S1 128.37(15) . . ?
C8 C10 C11 112.69(15) . . ?
C8 C10 H10A 109.1 . . ?
C11 C10 H10A 109.1 . . ?
C8 C10 H10B 109.1 . . ?
C11 C10 H10B 109.1 . . ?
H10A C10 H10B 107.8 . . ?
C12 C11 C10 113.00(16) . . ?
C12 C11 H11A 109.0 . . ?
C10 C11 H11A 109.0 . . ?
C12 C11 H11B 109.0 . . ?
C10 C11 H11B 109.0 . . ?
H11A C11 H11B 107.8 . . ?
C11 C12 C13 111.97(17) . . ?
C11 C12 H12A 109.2 . . ?
C13 C12 H12A 109.2 . . ?
C11 C12 H12B 109.2 . . ?
C13 C12 H12B 109.2 . . ?
H12A C12 H12B 107.9 . . ?
C12 C13 H13A 109.5 . . ?
C12 C13 H13B 109.5 . . ?
H13A C13 H13B 109.5 . . ?
C12 C13 H13C 109.5 . . ?
H13A C13 H13C 109.5 . . ?
H13B C13 H13C 109.5 . . ?
C19 C14 C15 120.96(16) . . ?
C19 C14 S1 118.93(14) . . ?
C15 C14 S1 119.97(14) . . ?
C14 C15 C16 119.41(18) . . ?
C14 C15 H15 120.3 . . ?
C16 C15 H15 120.3 . . ?
C17 C16 C15 120.52(17) . . ?
C17 C16 H16 119.7 . . ?
C15 C16 H16 119.7 . . ?
C16 C17 C18 118.97(16) . . ?
C16 C17 C20 122.39(17) . . ?
C18 C17 C20 118.64(17) . . ?
C19 C18 C17 121.51(18) . . ?
C19 C18 H18 119.2 . . ?
C17 C18 H18 119.2 . . ?
C18 C19 C14 118.62(17) . . ?
C18 C19 H19 120.7 . . ?
C14 C19 H19 120.7 . . ?
O3 C20 C17 114.43(16) . . ?
O3 C20 H20A 108.7 . . ?
C17 C20 H20A 108.7 . . ?
O3 C20 H20B 108.7 . . ?
C17 C20 H20B 108.7 . . ?
H20A C20 H20B 107.6 . . ?

loop_
_geom_bond_atom_site_label_1
_geom_bond_atom_site_label_2
_geom_bond_distance
_geom_bond_site_symmetry_2
_geom_bond_publ_flag
S1 O2 1.4339(16) . ?
S1 O1 1.4362(14) . ?
S1 C9 1.7477(19) . ?
S1 C14 1.7615(19) . ?
O3 C20 1.413(2) . ?
O3 H03 0.8400 . ?
N1 C8 1.355(2) . ?
N1 N2 1.355(2) . ?
N1 C7 1.471(2) . ?
N2 N3 1.308(2) . ?
N3 C9 1.361(2) . ?
C1 C2 1.386(3) . ?
C1 C6 1.389(3) . ?
C1 H1 0.9500 . ?
C2 C3 1.377(3) . ?
C2 H2 0.9500 . ?
C3 C4 1.374(3) . ?
C3 H3 0.9500 . ?
C4 C5 1.388(3) . ?
C4 H4 0.9500 . ?
C5 C6 1.388(3) . ?
C5 H5 0.9500 . ?
C6 C7 1.513(3) . ?
C7 H7A 0.9900 . ?
C7 H7B 0.9900 . ?
C8 C9 1.382(2) . ?
C8 C10 1.494(3) . ?
C10 C11 1.530(3) . ?
C10 H10A 0.9900 . ?
C10 H10B 0.9900 . ?
C11 C12 1.514(3) . ?
C11 H11A 0.9900 . ?
C11 H11B 0.9900 . ?
C12 C13 1.524(3) . ?
C12 H12A 0.9900 . ?
C12 H12B 0.9900 . ?
C13 H13A 0.9800 . ?
C13 H13B 0.9800 . ?
C13 H13C 0.9800 . ?
C14 C19 1.388(3) . ?
C14 C15 1.389(3) . ?
C15 C16 1.390(3) . ?
C15 H15 0.9500 . ?
C16 C17 1.387(3) . ?
C16 H16 0.9500 . ?
C17 C18 1.389(3) . ?
C17 C20 1.510(2) . ?
C18 C19 1.385(3) . ?
C18 H18 0.9500 . ?
C19 H19 0.9500 . ?
C20 H20A 0.9900 . ?
C20 H20B 0.9900 . ?

loop_
_geom_hbond_atom_site_label_D
_geom_hbond_atom_site_label_H
_geom_hbond_atom_site_label_A
_geom_hbond_distance_DH
_geom_hbond_distance_HA
_geom_hbond_distance_DA
_geom_hbond_angle_DHA
_geom_hbond_site_symmetry_A
O3 H03 N3 0.84 2.07 2.877(2) 162.3 4_565

loop_
_geom_torsion_atom_site_label_1
_geom_torsion_atom_site_label_2
_geom_torsion_atom_site_label_3
_geom_torsion_atom_site_label_4
_geom_torsion
_geom_torsion_site_symmetry_1
_geom_torsion_site_symmetry_2
_geom_torsion_site_symmetry_3
_geom_torsion_site_symmetry_4
_geom_torsion_publ_flag
C8 N1 N2 N3 0.60(19) . . . . ?
C7 N1 N2 N3 179.67(14) . . . . ?
N1 N2 N3 C9 -0.50(19) . . . . ?
C6 C1 C2 C3 1.0(3) . . . . ?
C1 C2 C3 C4 -1.1(3) . . . . ?
C2 C3 C4 C5 0.0(3) . . . . ?
C3 C4 C5 C6 1.1(3) . . . . ?
C4 C5 C6 C1 -1.1(3) . . . . ?
C4 C5 C6 C7 176.80(18) . . . . ?
C2 C1 C6 C5 0.1(3) . . . . ?
C2 C1 C6 C7 -177.81(18) . . . . ?
C8 N1 C7 C6 88.2(2) . . . . ?
N2 N1 C7 C6 -90.7(2) . . . . ?
C5 C6 C7 N1 -113.8(2) . . . . ?
C1 C6 C7 N1 64.1(2) . . . . ?
N2 N1 C8 C9 -0.43(19) . . . . ?
C7 N1 C8 C9 -179.36(16) . . . . ?
N2 N1 C8 C10 178.18(15) . . . . ?
C7 N1 C8 C10 -0.8(3) . . . . ?
N2 N3 C9 C8 0.3(2) . . . . ?
N2 N3 C9 S1 176.03(12) . . . . ?
N1 C8 C9 N3 0.11(19) . . . . ?
C10 C8 C9 N3 -178.32(17) . . . . ?
N1 C8 C9 S1 -175.31(14) . . . . ?
C10 C8 C9 S1 6.3(3) . . . . ?
O2 S1 C9 N3 143.08(15) . . . . ?
O1 S1 C9 N3 12.65(17) . . . . ?
C14 S1 C9 N3 -102.39(16) . . . . ?
O2 S1 C9 C8 -41.99(19) . . . . ?
O1 S1 C9 C8 -172.42(16) . . . . ?
C14 S1 C9 C8 72.54(18) . . . . ?
N1 C8 C10 C11 -89.1(2) . . . . ?
C9 C8 C10 C11 89.0(2) . . . . ?
C8 C10 C11 C12 175.12(16) . . . . ?
C10 C11 C12 C13 -170.20(17) . . . . ?
O2 S1 C14 C19 -167.48(14) . . . . ?
O1 S1 C14 C19 -35.68(17) . . . . ?
C9 S1 C14 C19 78.01(16) . . . . ?
O2 S1 C14 C15 16.74(17) . . . . ?
O1 S1 C14 C15 148.54(15) . . . . ?
C9 S1 C14 C15 -97.77(16) . . . . ?
C19 C14 C15 C16 -0.5(3) . . . . ?
S1 C14 C15 C16 175.20(13) . . . . ?
C14 C15 C16 C17 -0.2(3) . . . . ?
C15 C16 C17 C18 0.7(3) . . . . ?
C15 C16 C17 C20 -178.65(16) . . . . ?
C16 C17 C18 C19 -0.7(3) . . . . ?
C20 C17 C18 C19 178.72(17) . . . . ?
C17 C18 C19 C14 0.1(3) . . . . ?
C15 C14 C19 C18 0.5(3) . . . . ?
S1 C14 C19 C18 -175.20(14) . . . . ?
C16 C17 C20 O3 2.9(2) . . . . ?
C18 C17 C20 O3 -176.50(15) . . . . ?

loop_
_cod_related_entry_id
_cod_related_entry_database
_cod_related_entry_code
1 ChemSpider 30658772
